data_7135899
loop_
_publ_author_name
'Sch&#xfc;tz, Vivien'
'Kroth, Jonas'
'Handrup, Kathrin'
'Klopf, Jonas'
'Friedrich, Alexandra'
'Helten, Holger'

_publ_section_title
;
 Incorporation of ferrocene moieties into the backbone of BCN hybrid
 polymers <i>via</i> 1,3-linkage.
;
_journal_issue 35
_journal_name_full 'Chemical communications (Cambridge, England)'
_journal_page_first 8964
_journal_page_last 8968
_journal_paper_doi 10.1039/d6cc01471b
_journal_volume 62
_journal_year 2026
_chemical_formula_moiety 'C36 H47 B Br Fe N'
_chemical_formula_sum 'C36 H47 B Br Fe N'
_chemical_formula_weight 640.31
_space_group_crystal_system monoclinic
_space_group_IT_number 14
_space_group_name_Hall '-P 2yn'
_space_group_name_H-M_alt 'P 1 21/n 1'
_atom_sites_solution_hydrogens geom
_atom_sites_solution_primary dual
_atom_sites_solution_secondary difmap
_audit_creation_date 2025-08-22
_audit_creation_method 'CIF-fill 1.5p (K.Radacki, 2005-25)'
_audit_update_record
;
2026-01-29 deposited with the CCDC.	2026-04-10 downloaded from the CCDC.
;
_cell_angle_alpha 90
_cell_angle_beta 104.047(9)
_cell_angle_gamma 90
_cell_formula_units_Z 4
_cell_length_a 17.243(3)
_cell_length_b 10.7263(19)
_cell_length_c 18.391(5)
_cell_measurement_reflns_used 9831
_cell_measurement_temperature 107(2)
_cell_measurement_theta_max 26.34
_cell_measurement_theta_min 2.28
_cell_volume 3299.8(12)
_computing_cell_refinement 'Saint+ ver. 8.40B (Bruker AXS)'
_computing_data_collection 'BIS 6.2.14 / APEX4 ver. 2021.10 (Bruker AXS)'
_computing_data_reduction 'Saint+ ver. 8.40B (Bruker AXS)'
_computing_molecular_graphics 'ShelXLe (Huebschle et all, 2011)'
_computing_publication_material 'SHELXL-2019/1 (Sheldrick, 2019)'
_computing_structure_refinement 'SHELXL-2019/1 (Sheldrick, 2019)'
_computing_structure_solution 'SHELXT 2018/2 (Sheldrick, 2018)''
_diffrn_ambient_environment N~2~
_diffrn_ambient_temperature 107(2)
_diffrn_detector CPA
_diffrn_detector_area_resol_mean 7.5
_diffrn_detector_type 'Photon II'
_diffrn_measured_fraction_theta_full 1.000
_diffrn_measured_fraction_theta_max 0.997
_diffrn_measurement_device 'four-circle diffractometer'
_diffrn_measurement_device_type 'Bruker D8-Quest'
_diffrn_measurement_method '\f and \w scans'
_diffrn_orient_matrix_type
;
 Sparks R.A., Computational Crystallography p1-18 (Clarendon Press, 1982)
;
_diffrn_orient_matrix_UB_11 0.0192894
_diffrn_orient_matrix_UB_12 -0.0139362
_diffrn_orient_matrix_UB_13 0.0552096
_diffrn_orient_matrix_UB_21 0.0372200
_diffrn_orient_matrix_UB_22 0.0724636
_diffrn_orient_matrix_UB_23 0.0035422
_diffrn_orient_matrix_UB_31 -0.0426186
_diffrn_orient_matrix_UB_32 0.0569768
_diffrn_orient_matrix_UB_33 0.0089990
_diffrn_radiation_monochromator 'multi-layer mirror'
_diffrn_radiation_probe x-ray
_diffrn_radiation_type MoK\a
_diffrn_radiation_wavelength 0.71073
_diffrn_radiation_xray_symbol K-L~2,3~
_diffrn_reflns_av_R_equivalents 0.0663
_diffrn_reflns_av_unetI/netI 0.0315
_diffrn_reflns_Laue_measured_fraction_full 1.000
_diffrn_reflns_Laue_measured_fraction_max 0.997
_diffrn_reflns_limit_h_max 21
_diffrn_reflns_limit_h_min -21
_diffrn_reflns_limit_k_max 13
_diffrn_reflns_limit_k_min -13
_diffrn_reflns_limit_l_max 22
_diffrn_reflns_limit_l_min -22
_diffrn_reflns_number 94915
_diffrn_reflns_point_group_measured_fraction_full 1.000
_diffrn_reflns_point_group_measured_fraction_max 0.997
_diffrn_reflns_theta_full 26.000
_diffrn_reflns_theta_max 26.431
_diffrn_reflns_theta_min 2.215
_diffrn_source 'micro-focus sealed X-ray tube'
_diffrn_source_type 'Incoatec ImS 2.0'
_diffrn_standards_number 0
_exptl_absorpt_coefficient_mu 1.692
_exptl_absorpt_correction_T_max 0.7293
_exptl_absorpt_correction_T_min 0.6336
_exptl_absorpt_correction_type multi-scan
_exptl_absorpt_process_details 'SADABS 2016/2 (Bruker AXS)'
_exptl_crystal_colour orange
_exptl_crystal_density_diffrn 1.289
_exptl_crystal_description block
_exptl_crystal_F_000 1344
_exptl_crystal_preparation
;
 Crystals were grown at 25 \%C from saturated solution in toluene. For data 
 collection the crystal was immersed in a film of perfluoropolyether oil, 
 mounted on a polyimide loop and transferred to stream of cold nitrogen 
 (Oxford Cryostream 800).
;
_exptl_crystal_size_max 0.409
_exptl_crystal_size_mid 0.284
_exptl_crystal_size_min 0.272
_refine_diff_density_max 1.192
_refine_diff_density_min -0.904
_refine_diff_density_rms 0.067
_refine_ls_extinction_method none
_refine_ls_goodness_of_fit_ref 1.051
_refine_ls_hydrogen_treatment constr
_refine_ls_matrix_type full
_refine_ls_number_parameters 372
_refine_ls_number_reflns 6783
_refine_ls_number_restraints 0
_refine_ls_restrained_S_all 1.051
_refine_ls_R_factor_all 0.0421
_refine_ls_R_factor_gt 0.0366
_refine_ls_shift/su_max 0.002
_refine_ls_shift/su_mean 0.000
_refine_ls_structure_factor_coef Fsqd
_refine_ls_weighting_details
;
 w=1/[\s^2^(Fo^2^)+(0.0445P)^2^+3.1895P] where P=(Fo^2^+2Fc^2^)/3
;
_refine_ls_weighting_scheme calc
_refine_ls_wR_factor_gt 0.0949
_refine_ls_wR_factor_ref 0.0993
_reflns_Friedel_coverage 0.000
_reflns_number_gt 5989
_reflns_number_total 6783
_reflns_threshold_expression 'I > 2\s(I)'
_cod_data_source_file d6cc01471b6.cif
_cod_data_source_block test_a
_cod_original_cell_volume 3299.9(11)
_cod_original_sg_symbol_H-M 'P 21/n'
_cod_database_code 7135899
_shelx_shelxl_version_number 2019/1
_shelx_space_group_comment
;
 The symmetry employed for this shelxl refinement is uniquely defined by the 
 following loop, which should always be used as a source of symmetry 
 information in preference to the above space-group names. They are only 
 intended as comments.
;
_exptl_absorpt_special_details
;
 Incident beam scaling, empirical absorption correction using spherical 
 harmonics, and outlier rejection was employed as implemented in SADABS. 
 Additional spherical absorption correction with mu*r value set to 0.2 was 
 applied.
;
_shelx_estimated_absorpt_t_min 0.544
_shelx_estimated_absorpt_t_max 0.656

loop_
_space_group_symop_operation_xyz
'x, y, z'
'-x+1/2, y+1/2, -z+1/2'
'-x, -y, -z'
'x-1/2, -y-1/2, z-1/2'

loop_
_atom_site_label
_atom_site_type_symbol
_atom_site_fract_x
_atom_site_fract_y
_atom_site_fract_z
_atom_site_U_iso_or_equiv
_atom_site_adp_type
_atom_site_occupancy
_atom_site_site_symmetry_order
_atom_site_calc_flag
_atom_site_refinement_flags_posn
_atom_site_refinement_flags_adp
_atom_site_refinement_flags_occupancy
_atom_site_disorder_assembly
_atom_site_disorder_group
Fe02 Fe 0.65256(2) 0.34786(3) 0.15424(2) 0.02166(9) Uani 1 1 d . . . . .
N1_1 N 0.52523(10) 0.49429(17) 0.27232(10) 0.0281(4) Uani 1 1 d . . . . .
H1_1 H 0.575777 0.473635 0.289351 0.034 Uiso 1 1 calc R U . . .
B1_1 B 0.49712(13) 0.4889(2) 0.19343(13) 0.0254(5) Uani 1 1 d . . . . .
C1_2 C 0.56244(12) 0.47893(19) 0.14789(11) 0.0261(4) Uani 1 1 d . . . . .
C2_2 C 0.55806(13) 0.4250(2) 0.07554(11) 0.0282(4) Uani 1 1 d . . . . .
H2_2 H 0.511410 0.377514 0.045169 0.034 Uiso 1 1 calc R U . . .
C3_2 C 0.63103(13) 0.4455(2) 0.05502(12) 0.0305(4) Uani 1 1 d . . . . .
H3_2 H 0.644060 0.416969 0.007600 0.037 Uiso 1 1 calc R U . . .
C4_2 C 0.68241(13) 0.51365(19) 0.11344(13) 0.0304(4) Uani 1 1 d . . . . .
H4_2 H 0.737761 0.542412 0.114176 0.036 Uiso 1 1 calc R U . . .
C5_2 C 0.64126(12) 0.53388(19) 0.17097(12) 0.0278(4) Uani 1 1 d . . . . .
H5_2 H 0.663052 0.579336 0.219064 0.033 Uiso 1 1 calc R U . . .
C1_3 C 0.64227(13) 0.20234(19) 0.22528(12) 0.0277(4) Uani 1 1 d . . . . .
C2_3 C 0.64435(12) 0.15689(18) 0.15247(12) 0.0271(4) Uani 1 1 d . . . . .
C3_3 C 0.71785(12) 0.19698(19) 0.13682(11) 0.0252(4) Uani 1 1 d . . . . .
C4_3 C 0.76080(12) 0.26881(19) 0.19987(11) 0.0257(4) Uani 1 1 d . . . . .
C5_3 C 0.71369(13) 0.27266(19) 0.25393(11) 0.0274(4) Uani 1 1 d . . . . .
C6_3 C 0.57941(15) 0.1744(2) 0.26722(14) 0.0379(5) Uani 1 1 d . . . . .
H6A_3 H 0.531130 0.143175 0.232167 0.057 Uiso 1 1 calc R U . . .
H6B_3 H 0.566613 0.250688 0.291216 0.057 Uiso 1 1 calc R U . . .
H6C_3 H 0.599572 0.111122 0.305597 0.057 Uiso 1 1 calc R U . . .
C7_3 C 0.58259(14) 0.0777(2) 0.10133(14) 0.0366(5) Uani 1 1 d . . . . .
H7A_3 H 0.579676 0.100457 0.049118 0.055 Uiso 1 1 calc R U . . .
H7B_3 H 0.530407 0.091438 0.112311 0.055 Uiso 1 1 calc R U . . .
H7C_3 H 0.597383 -0.010327 0.109163 0.055 Uiso 1 1 calc R U . . .
C8_3 C 0.74518(14) 0.1664(2) 0.06753(13) 0.0335(5) Uani 1 1 d . . . . .
H8A_3 H 0.698694 0.160142 0.024728 0.050 Uiso 1 1 calc R U . . .
H8B_3 H 0.773842 0.086693 0.074461 0.050 Uiso 1 1 calc R U . . .
H8C_3 H 0.780876 0.232262 0.058096 0.050 Uiso 1 1 calc R U . . .
C9_3 C 0.84144(13) 0.3281(2) 0.20943(14) 0.0341(5) Uani 1 1 d . . . . .
H9A_3 H 0.851878 0.342863 0.160082 0.051 Uiso 1 1 calc R U . . .
H9B_3 H 0.882560 0.272528 0.238551 0.051 Uiso 1 1 calc R U . . .
H9C_3 H 0.842580 0.407621 0.235901 0.051 Uiso 1 1 calc R U . . .
C10_3 C 0.73762(16) 0.3355(2) 0.32905(13) 0.0379(5) Uani 1 1 d . . . . .
H10A_3 H 0.763347 0.415348 0.323925 0.057 Uiso 1 1 calc R U . . .
H10B_3 H 0.775102 0.282004 0.364141 0.057 Uiso 1 1 calc R U . . .
H10C_3 H 0.690020 0.349986 0.348109 0.057 Uiso 1 1 calc R U . . .
C1_4 C 0.48536(12) 0.5275(2) 0.32835(11) 0.0277(4) Uani 1 1 d . . . . .
C2_4 C 0.52387(13) 0.6052(2) 0.38655(12) 0.0317(5) Uani 1 1 d . . . . .
H2_4 H 0.576202 0.634444 0.387853 0.038 Uiso 1 1 calc R U . . .
C3_4 C 0.48731(14) 0.6410(2) 0.44278(13) 0.0346(5) Uani 1 1 d . . . . .
H3_4 H 0.514245 0.693570 0.482520 0.041 Uiso 1 1 calc R U . . .
Br1_4 Br 0.36103(2) 0.64725(3) 0.51655(2) 0.04530(10) Uani 1 1 d . . . . .
C4_4 C 0.41100(13) 0.5986(2) 0.43961(13) 0.0327(5) Uani 1 1 d . . . . .
C5_4 C 0.37160(13) 0.5214(2) 0.38304(13) 0.0366(5) Uani 1 1 d . . . . .
H5_4 H 0.319229 0.492796 0.382071 0.044 Uiso 1 1 calc R U . . .
C6_4 C 0.40873(13) 0.4854(2) 0.32716(13) 0.0346(5) Uani 1 1 d . . . . .
H6_4 H 0.381659 0.431903 0.288026 0.041 Uiso 1 1 calc R U . . .
C1_5 C 0.40512(12) 0.5098(2) 0.15530(11) 0.0258(4) Uani 1 1 d . . . . .
C2_5 C 0.37266(13) 0.6305(2) 0.15598(12) 0.0307(5) Uani 1 1 d . . . . .
C3_5 C 0.29189(14) 0.6513(2) 0.12371(14) 0.0399(6) Uani 1 1 d . . . . .
H3_5 H 0.271075 0.733283 0.123848 0.048 Uiso 1 1 calc R U . . .
C4_5 C 0.24142(14) 0.5563(3) 0.09164(14) 0.0468(7) Uani 1 1 d . . . . .
C5_5 C 0.27332(13) 0.4370(3) 0.09114(14) 0.0408(6) Uani 1 1 d . . . . .
H5_5 H 0.239035 0.370441 0.069656 0.049 Uiso 1 1 calc R U . . .
C6_5 C 0.35456(13) 0.4127(2) 0.12145(12) 0.0305(5) Uani 1 1 d . . . . .
C7_5 C 0.42509(14) 0.7409(2) 0.18764(14) 0.0373(5) Uani 1 1 d . . . . .
H7_5 H 0.477109 0.706305 0.217102 0.045 Uiso 1 1 calc R U . . .
C8_5 C 0.4436(2) 0.8201(3) 0.1253(2) 0.0677(9) Uani 1 1 d . . . . .
H8A_5 H 0.468996 0.768183 0.093859 0.101 Uiso 1 1 calc R U . . .
H8B_5 H 0.479849 0.887894 0.147317 0.101 Uiso 1 1 calc R U . . .
H8C_5 H 0.393851 0.855233 0.094723 0.101 Uiso 1 1 calc R U . . .
C9_5 C 0.3913(2) 0.8209(3) 0.24141(19) 0.0579(8) Uani 1 1 d . . . . .
H9A_5 H 0.430406 0.884722 0.263899 0.087 Uiso 1 1 calc R U . . .
H9B_5 H 0.379814 0.767985 0.281001 0.087 Uiso 1 1 calc R U . . .
H9C_5 H 0.341843 0.861177 0.213838 0.087 Uiso 1 1 calc R U . . .
C10_5 C 0.15314(16) 0.5858(4) 0.05881(19) 0.0738(12) Uani 1 1 d . . . . .
H10_5 H 0.155706 0.675951 0.045664 0.089 Uiso 1 1 calc R U . . .
C11_5 C 0.10698(19) 0.5911(6) 0.1140(2) 0.1014(18) Uani 1 1 d . . . . .
H11A_5 H 0.053374 0.622869 0.090875 0.152 Uiso 1 1 calc R U . . .
H11B_5 H 0.133273 0.646756 0.154845 0.152 Uiso 1 1 calc R U . . .
H11C_5 H 0.102767 0.507373 0.133991 0.152 Uiso 1 1 calc R U . . .
C12_5 C 0.11943(16) 0.5314(3) -0.01401(16) 0.0537(7) Uani 1 1 d . . . . .
H12A_5 H 0.066548 0.567519 -0.035118 0.081 Uiso 1 1 calc R U . . .
H12B_5 H 0.114375 0.441053 -0.008772 0.081 Uiso 1 1 calc R U . . .
H12C_5 H 0.154545 0.548821 -0.047445 0.081 Uiso 1 1 calc R U . . .
C13_5 C 0.38655(14) 0.2809(2) 0.11858(13) 0.0356(5) Uani 1 1 d . . . . .
H13_5 H 0.445897 0.283735 0.138441 0.043 Uiso 1 1 calc R U . . .
C14_5 C 0.3527(2) 0.1930(3) 0.16846(17) 0.0568(8) Uani 1 1 d . . . . .
H14A_5 H 0.294350 0.189791 0.150745 0.085 Uiso 1 1 calc R U . . .
H14B_5 H 0.367166 0.223476 0.220226 0.085 Uiso 1 1 calc R U . . .
H14C_5 H 0.374840 0.109276 0.166413 0.085 Uiso 1 1 calc R U . . .
C15_5 C 0.36913(15) 0.2302(2) 0.03800(14) 0.0416(6) Uani 1 1 d . . . . .
H15A_5 H 0.311279 0.220734 0.018463 0.062 Uiso 1 1 calc R U . . .
H15B_5 H 0.395181 0.149048 0.037888 0.062 Uiso 1 1 calc R U . . .
H15C_5 H 0.389811 0.288609 0.006291 0.062 Uiso 1 1 calc R U . . .

loop_
_atom_site_aniso_label
_atom_site_aniso_U_11
_atom_site_aniso_U_22
_atom_site_aniso_U_33
_atom_site_aniso_U_23
_atom_site_aniso_U_13
_atom_site_aniso_U_12
Fe02 0.02168(15) 0.02121(15) 0.02100(15) 0.00176(10) 0.00305(11) 0.00185(10)
N1_1 0.0192(8) 0.0346(9) 0.0287(9) 0.0006(7) 0.0026(7) 0.0047(7)
B1_1 0.0238(11) 0.0212(10) 0.0295(11) 0.0004(9) 0.0032(9) 0.0019(8)
C1_2 0.0247(10) 0.0233(9) 0.0283(10) 0.0021(8) 0.0028(8) 0.0039(8)
C2_2 0.0294(10) 0.0282(10) 0.0244(10) 0.0046(8) 0.0015(8) 0.0055(8)
C3_2 0.0360(11) 0.0297(11) 0.0255(10) 0.0073(8) 0.0071(9) 0.0082(9)
C4_2 0.0316(11) 0.0230(10) 0.0381(12) 0.0082(9) 0.0118(9) 0.0036(8)
C5_2 0.0279(10) 0.0222(10) 0.0327(11) 0.0002(8) 0.0060(8) 0.0011(8)
C1_3 0.0294(10) 0.0244(10) 0.0290(10) 0.0067(8) 0.0067(8) 0.0039(8)
C2_3 0.0268(10) 0.0224(10) 0.0303(11) 0.0018(8) 0.0034(8) 0.0008(8)
C3_3 0.0250(9) 0.0224(9) 0.0267(10) 0.0009(8) 0.0033(8) 0.0039(8)
C4_3 0.0241(9) 0.0241(10) 0.0259(10) 0.0035(8) 0.0003(8) 0.0034(8)
C5_3 0.0310(10) 0.0259(10) 0.0229(10) 0.0045(8) 0.0020(8) 0.0044(8)
C6_3 0.0396(13) 0.0363(12) 0.0417(13) 0.0121(10) 0.0176(10) 0.0054(10)
C7_3 0.0297(11) 0.0298(11) 0.0462(13) -0.0026(10) 0.0011(10) -0.0039(9)
C8_3 0.0318(11) 0.0369(12) 0.0321(11) -0.0027(9) 0.0082(9) 0.0054(9)
C9_3 0.0255(10) 0.0344(12) 0.0388(12) 0.0032(10) 0.0009(9) 0.0000(9)
C10_3 0.0468(14) 0.0399(13) 0.0234(11) -0.0006(9) 0.0013(10) 0.0063(10)
C1_4 0.0246(10) 0.0300(10) 0.0268(10) 0.0057(8) 0.0030(8) 0.0059(8)
C2_4 0.0250(10) 0.0396(12) 0.0298(11) 0.0020(9) 0.0050(8) -0.0008(9)
C3_4 0.0354(12) 0.0392(12) 0.0282(11) 0.0008(9) 0.0060(9) 0.0025(9)
Br1_4 0.05009(17) 0.05139(17) 0.04163(15) 0.01382(11) 0.02509(12) 0.02134(12)
C4_4 0.0335(11) 0.0351(11) 0.0329(11) 0.0102(9) 0.0144(9) 0.0123(9)
C5_4 0.0274(11) 0.0425(13) 0.0412(13) 0.0090(10) 0.0107(9) 0.0008(10)
C6_4 0.0302(11) 0.0374(12) 0.0352(12) 0.0006(10) 0.0062(9) -0.0031(9)
C1_5 0.0225(9) 0.0315(10) 0.0226(9) 0.0006(8) 0.0036(7) 0.0012(8)
C2_5 0.0272(10) 0.0354(11) 0.0269(10) -0.0004(9) 0.0017(8) 0.0051(9)
C3_5 0.0304(12) 0.0508(15) 0.0344(12) -0.0100(10) 0.0000(10) 0.0136(10)
C4_5 0.0226(11) 0.0762(19) 0.0379(13) -0.0224(13) 0.0000(9) 0.0087(12)
C5_5 0.0260(11) 0.0582(16) 0.0371(12) -0.0175(11) 0.0054(9) -0.0088(11)
C6_5 0.0273(10) 0.0377(12) 0.0259(10) -0.0029(9) 0.0051(8) -0.0029(9)
C7_5 0.0343(12) 0.0323(12) 0.0401(13) 0.0026(10) -0.0013(10) 0.0046(9)
C8_5 0.071(2) 0.069(2) 0.059(2) 0.0123(17) 0.0095(16) -0.0215(18)
C9_5 0.0664(19) 0.0394(14) 0.0640(19) -0.0160(14) 0.0080(15) 0.0037(14)
C10_5 0.0251(13) 0.126(3) 0.0626(19) -0.044(2) -0.0043(12) 0.0167(16)
C11_5 0.0294(15) 0.224(6) 0.0528(19) 0.001(3) 0.0142(14) 0.011(2)
C12_5 0.0355(13) 0.073(2) 0.0457(15) -0.0006(14) -0.0038(11) 0.0090(13)
C13_5 0.0353(12) 0.0316(12) 0.0360(12) -0.0028(9) 0.0012(9) -0.0068(9)
C14_5 0.071(2) 0.0471(16) 0.0512(16) 0.0042(13) 0.0121(15) -0.0208(14)
C15_5 0.0362(12) 0.0401(13) 0.0432(14) -0.0117(11) -0.0005(10) -0.0004(10)

loop_
_atom_type_symbol
_atom_type_description
_atom_type_scat_dispersion_real
_atom_type_scat_dispersion_imag
_atom_type_scat_source
C C 0.0033 0.0016 'International Tables Vol C Tables 4.2.6.8 and 6.1.1.4'
H H 0.0000 0.0000 'International Tables Vol C Tables 4.2.6.8 and 6.1.1.4'
B B 0.0013 0.0007 'International Tables Vol C Tables 4.2.6.8 and 6.1.1.4'
N N 0.0061 0.0033 'International Tables Vol C Tables 4.2.6.8 and 6.1.1.4'
Fe Fe 0.3463 0.8444 'International Tables Vol C Tables 4.2.6.8 and 6.1.1.4'
Br Br -0.2901 2.4595 'International Tables Vol C Tables 4.2.6.8 and 6.1.1.4'

loop_
_exptl_crystal_face_index_h
_exptl_crystal_face_index_k
_exptl_crystal_face_index_l
_exptl_crystal_face_perp_dist
-3.00 -2.00 3.00 0.1350
-3.00 -1.00 1.00 0.1320
-3.00 -2.00 -1.00 0.1250
-2.00 1.00 0.00 0.1630
-2.00 1.00 -1.00 0.1600
-2.00 1.00 3.00 0.1380
-2.00 -3.00 0.00 0.1280
-2.00 0.00 -3.00 0.1660
-2.00 1.00 -3.00 0.1490
-2.00 1.00 2.00 0.1450
-1.00 0.00 2.00 0.1340
-1.00 2.00 -1.00 0.1210
-1.00 -3.00 -2.00 0.1530
0.00 2.00 3.00 0.1530
1.00 0.00 -2.00 0.1270
1.00 3.00 -3.00 0.0860
1.00 3.00 1.00 0.1450
2.00 -2.00 3.00 0.1960
2.00 -1.00 -1.00 0.2430
2.00 -1.00 1.00 0.2000
2.00 1.00 -2.00 0.0610
3.00 2.00 0.00 0.1270

loop_
_geom_angle_atom_site_label_1
_geom_angle_atom_site_label_2
_geom_angle_atom_site_label_3
_geom_angle
_geom_angle_site_symmetry_1
_geom_angle_site_symmetry_3
_geom_angle_publ_flag
C5_2 Fe02 C4_3 117.24(8) . . ?
C5_2 Fe02 C3_3 151.39(8) . . ?
C4_3 Fe02 C3_3 41.33(8) . . ?
C5_2 Fe02 C4_2 40.93(9) . . ?
C4_3 Fe02 C4_2 103.08(9) . . ?
C3_3 Fe02 C4_2 115.77(9) . . ?
C5_2 Fe02 C5_3 107.36(9) . . ?
C4_3 Fe02 C5_3 40.98(8) . . ?
C3_3 Fe02 C5_3 69.15(8) . . ?
C4_2 Fe02 C5_3 123.45(9) . . ?
C5_2 Fe02 C2_3 166.34(9) . . ?
C4_3 Fe02 C2_3 69.14(8) . . ?
C3_3 Fe02 C2_3 40.95(8) . . ?
C4_2 Fe02 C2_3 152.23(9) . . ?
C5_3 Fe02 C2_3 68.86(8) . . ?
C5_2 Fe02 C3_2 68.40(9) . . ?
C4_3 Fe02 C3_2 121.83(9) . . ?
C3_3 Fe02 C3_2 104.60(9) . . ?
C4_2 Fe02 C3_2 40.45(9) . . ?
C5_3 Fe02 C3_2 159.74(9) . . ?
C2_3 Fe02 C3_2 119.79(9) . . ?
C5_2 Fe02 C1_3 128.14(9) . . ?
C4_3 Fe02 C1_3 68.68(8) . . ?
C3_3 Fe02 C1_3 68.67(8) . . ?
C4_2 Fe02 C1_3 162.80(9) . . ?
C5_3 Fe02 C1_3 40.69(8) . . ?
C2_3 Fe02 C1_3 40.68(9) . . ?
C3_2 Fe02 C1_3 156.70(9) . . ?
C5_2 Fe02 C2_2 68.05(8) . . ?
C4_3 Fe02 C2_2 160.27(9) . . ?
C3_3 Fe02 C2_2 125.27(8) . . ?
C4_2 Fe02 C2_2 67.76(9) . . ?
C5_3 Fe02 C2_2 158.53(9) . . ?
C2_3 Fe02 C2_2 110.35(9) . . ?
C3_2 Fe02 C2_2 40.10(9) . . ?
C1_3 Fe02 C2_2 124.65(9) . . ?
C5_2 Fe02 C1_2 41.19(8) . . ?
C4_3 Fe02 C1_2 154.57(8) . . ?
C3_3 Fe02 C1_2 164.03(8) . . ?
C4_2 Fe02 C1_2 69.04(8) . . ?
C5_3 Fe02 C1_2 122.20(8) . . ?
C2_3 Fe02 C1_2 128.79(8) . . ?
C3_2 Fe02 C1_2 68.55(8) . . ?
C1_3 Fe02 C1_2 111.60(8) . . ?
C2_2 Fe02 C1_2 40.50(8) . . ?
B1_1 N1_1 C1_4 130.58(17) . . ?
B1_1 N1_1 H1_1 114.7 . . ?
C1_4 N1_1 H1_1 114.7 . . ?
N1_1 B1_1 C1_2 116.13(18) . . ?
N1_1 B1_1 C1_5 120.29(19) . . ?
C1_2 B1_1 C1_5 123.12(18) . . ?
C2_2 C1_2 C5_2 105.69(18) . . ?
C2_2 C1_2 B1_1 129.93(19) . . ?
C5_2 C1_2 B1_1 124.25(18) . . ?
C2_2 C1_2 Fe02 69.50(11) . . ?
C5_2 C1_2 Fe02 67.84(11) . . ?
B1_1 C1_2 Fe02 130.03(14) . . ?
C3_2 C2_2 C1_2 109.50(19) . . ?
C3_2 C2_2 Fe02 69.45(12) . . ?
C1_2 C2_2 Fe02 69.99(11) . . ?
C3_2 C2_2 H2_2 125.2 . . ?
C1_2 C2_2 H2_2 125.2 . . ?
Fe02 C2_2 H2_2 125.2 . . ?
C2_2 C3_2 C4_2 108.09(19) . . ?
C2_2 C3_2 Fe02 70.45(12) . . ?
C4_2 C3_2 Fe02 69.24(12) . . ?
C2_2 C3_2 H3_2 126.0 . . ?
C4_2 C3_2 H3_2 126.0 . . ?
Fe02 C3_2 H3_2 126.0 . . ?
C3_2 C4_2 C5_2 107.97(19) . . ?
C3_2 C4_2 Fe02 70.31(12) . . ?
C5_2 C4_2 Fe02 69.21(12) . . ?
C3_2 C4_2 H4_2 126.0 . . ?
C5_2 C4_2 H4_2 126.0 . . ?
Fe02 C4_2 H4_2 126.0 . . ?
C4_2 C5_2 C1_2 108.74(19) . . ?
C4_2 C5_2 Fe02 69.86(12) . . ?
C1_2 C5_2 Fe02 70.97(11) . . ?
C4_2 C5_2 H5_2 125.6 . . ?
C1_2 C5_2 H5_2 125.6 . . ?
Fe02 C5_2 H5_2 125.6 . . ?
C5_3 C1_3 C2_3 107.98(18) . . ?
C5_3 C1_3 C6_3 125.4(2) . . ?
C2_3 C1_3 C6_3 126.5(2) . . ?
C5_3 C1_3 Fe02 68.72(12) . . ?
C2_3 C1_3 Fe02 69.00(12) . . ?
C6_3 C1_3 Fe02 131.01(15) . . ?
C3_3 C2_3 C1_3 108.03(18) . . ?
C3_3 C2_3 C7_3 124.9(2) . . ?
C1_3 C2_3 C7_3 127.1(2) . . ?
C3_3 C2_3 Fe02 69.06(11) . . ?
C1_3 C2_3 Fe02 70.32(12) . . ?
C7_3 C2_3 Fe02 127.58(15) . . ?
C2_3 C3_3 C4_3 107.84(18) . . ?
C2_3 C3_3 C8_3 125.55(19) . . ?
C4_3 C3_3 C8_3 126.59(19) . . ?
C2_3 C3_3 Fe02 69.99(11) . . ?
C4_3 C3_3 Fe02 69.17(11) . . ?
C8_3 C3_3 Fe02 127.35(15) . . ?
C5_3 C4_3 C3_3 107.93(18) . . ?
C5_3 C4_3 C9_3 125.00(19) . . ?
C3_3 C4_3 C9_3 127.1(2) . . ?
C5_3 C4_3 Fe02 69.87(11) . . ?
C3_3 C4_3 Fe02 69.50(11) . . ?
C9_3 C4_3 Fe02 127.06(15) . . ?
C4_3 C5_3 C1_3 108.20(18) . . ?
C4_3 C5_3 C10_3 125.3(2) . . ?
C1_3 C5_3 C10_3 126.5(2) . . ?
C4_3 C5_3 Fe02 69.15(11) . . ?
C1_3 C5_3 Fe02 70.59(11) . . ?
C10_3 C5_3 Fe02 127.90(15) . . ?
C1_3 C6_3 H6A_3 109.5 . . ?
C1_3 C6_3 H6B_3 109.5 . . ?
H6A_3 C6_3 H6B_3 109.5 . . ?
C1_3 C6_3 H6C_3 109.5 . . ?
H6A_3 C6_3 H6C_3 109.5 . . ?
H6B_3 C6_3 H6C_3 109.5 . . ?
C2_3 C7_3 H7A_3 109.5 . . ?
C2_3 C7_3 H7B_3 109.5 . . ?
H7A_3 C7_3 H7B_3 109.5 . . ?
C2_3 C7_3 H7C_3 109.5 . . ?
H7A_3 C7_3 H7C_3 109.5 . . ?
H7B_3 C7_3 H7C_3 109.5 . . ?
C3_3 C8_3 H8A_3 109.5 . . ?
C3_3 C8_3 H8B_3 109.5 . . ?
H8A_3 C8_3 H8B_3 109.5 . . ?
C3_3 C8_3 H8C_3 109.5 . . ?
H8A_3 C8_3 H8C_3 109.5 . . ?
H8B_3 C8_3 H8C_3 109.5 . . ?
C4_3 C9_3 H9A_3 109.5 . . ?
C4_3 C9_3 H9B_3 109.5 . . ?
H9A_3 C9_3 H9B_3 109.5 . . ?
C4_3 C9_3 H9C_3 109.5 . . ?
H9A_3 C9_3 H9C_3 109.5 . . ?
H9B_3 C9_3 H9C_3 109.5 . . ?
C5_3 C10_3 H10A_3 109.5 . . ?
C5_3 C10_3 H10B_3 109.5 . . ?
H10A_3 C10_3 H10B_3 109.5 . . ?
C5_3 C10_3 H10C_3 109.5 . . ?
H10A_3 C10_3 H10C_3 109.5 . . ?
H10B_3 C10_3 H10C_3 109.5 . . ?
C6_4 C1_4 C2_4 118.7(2) . . ?
C6_4 C1_4 N1_1 122.3(2) . . ?
C2_4 C1_4 N1_1 119.01(19) . . ?
C3_4 C2_4 C1_4 121.3(2) . . ?
C3_4 C2_4 H2_4 119.3 . . ?
C1_4 C2_4 H2_4 119.3 . . ?
C4_4 C3_4 C2_4 118.5(2) . . ?
C4_4 C3_4 H3_4 120.7 . . ?
C2_4 C3_4 H3_4 120.7 . . ?
C5_4 C4_4 C3_4 121.5(2) . . ?
C5_4 C4_4 Br1_4 119.96(17) . . ?
C3_4 C4_4 Br1_4 118.57(18) . . ?
C4_4 C5_4 C6_4 119.7(2) . . ?
C4_4 C5_4 H5_4 120.2 . . ?
C6_4 C5_4 H5_4 120.2 . . ?
C5_4 C6_4 C1_4 120.3(2) . . ?
C5_4 C6_4 H6_4 119.9 . . ?
C1_4 C6_4 H6_4 119.9 . . ?
C6_5 C1_5 C2_5 118.67(19) . . ?
C6_5 C1_5 B1_1 122.58(19) . . ?
C2_5 C1_5 B1_1 118.75(18) . . ?
C3_5 C2_5 C1_5 120.0(2) . . ?
C3_5 C2_5 C7_5 118.7(2) . . ?
C1_5 C2_5 C7_5 121.23(19) . . ?
C4_5 C3_5 C2_5 121.8(2) . . ?
C4_5 C3_5 H3_5 119.1 . . ?
C2_5 C3_5 H3_5 119.1 . . ?
C3_5 C4_5 C5_5 118.2(2) . . ?
C3_5 C4_5 C10_5 118.8(3) . . ?
C5_5 C4_5 C10_5 123.0(3) . . ?
C4_5 C5_5 C6_5 121.8(2) . . ?
C4_5 C5_5 H5_5 119.1 . . ?
C6_5 C5_5 H5_5 119.1 . . ?
C5_5 C6_5 C1_5 119.4(2) . . ?
C5_5 C6_5 C13_5 119.7(2) . . ?
C1_5 C6_5 C13_5 120.86(19) . . ?
C2_5 C7_5 C8_5 111.2(2) . . ?
C2_5 C7_5 C9_5 113.6(2) . . ?
C8_5 C7_5 C9_5 110.9(3) . . ?
C2_5 C7_5 H7_5 106.9 . . ?
C8_5 C7_5 H7_5 106.9 . . ?
C9_5 C7_5 H7_5 106.9 . . ?
C7_5 C8_5 H8A_5 109.5 . . ?
C7_5 C8_5 H8B_5 109.5 . . ?
H8A_5 C8_5 H8B_5 109.5 . . ?
C7_5 C8_5 H8C_5 109.5 . . ?
H8A_5 C8_5 H8C_5 109.5 . . ?
H8B_5 C8_5 H8C_5 109.5 . . ?
C7_5 C9_5 H9A_5 109.5 . . ?
C7_5 C9_5 H9B_5 109.5 . . ?
H9A_5 C9_5 H9B_5 109.5 . . ?
C7_5 C9_5 H9C_5 109.5 . . ?
H9A_5 C9_5 H9C_5 109.5 . . ?
H9B_5 C9_5 H9C_5 109.5 . . ?
C11_5 C10_5 C12_5 120.2(3) . . ?
C11_5 C10_5 C4_5 113.5(3) . . ?
C12_5 C10_5 C4_5 114.8(2) . . ?
C11_5 C10_5 H10_5 101.4 . . ?
C12_5 C10_5 H10_5 101.4 . . ?
C4_5 C10_5 H10_5 101.4 . . ?
C10_5 C11_5 H11A_5 109.5 . . ?
C10_5 C11_5 H11B_5 109.5 . . ?
H11A_5 C11_5 H11B_5 109.5 . . ?
C10_5 C11_5 H11C_5 109.5 . . ?
H11A_5 C11_5 H11C_5 109.5 . . ?
H11B_5 C11_5 H11C_5 109.5 . . ?
C10_5 C12_5 H12A_5 109.5 . . ?
C10_5 C12_5 H12B_5 109.5 . . ?
H12A_5 C12_5 H12B_5 109.5 . . ?
C10_5 C12_5 H12C_5 109.5 . . ?
H12A_5 C12_5 H12C_5 109.5 . . ?
H12B_5 C12_5 H12C_5 109.5 . . ?
C6_5 C13_5 C14_5 111.0(2) . . ?
C6_5 C13_5 C15_5 111.94(19) . . ?
C14_5 C13_5 C15_5 110.3(2) . . ?
C6_5 C13_5 H13_5 107.8 . . ?
C14_5 C13_5 H13_5 107.8 . . ?
C15_5 C13_5 H13_5 107.8 . . ?
C13_5 C14_5 H14A_5 109.5 . . ?
C13_5 C14_5 H14B_5 109.5 . . ?
H14A_5 C14_5 H14B_5 109.5 . . ?
C13_5 C14_5 H14C_5 109.5 . . ?
H14A_5 C14_5 H14C_5 109.5 . . ?
H14B_5 C14_5 H14C_5 109.5 . . ?
C13_5 C15_5 H15A_5 109.5 . . ?
C13_5 C15_5 H15B_5 109.5 . . ?
H15A_5 C15_5 H15B_5 109.5 . . ?
C13_5 C15_5 H15C_5 109.5 . . ?
H15A_5 C15_5 H15C_5 109.5 . . ?
H15B_5 C15_5 H15C_5 109.5 . . ?

loop_
_geom_bond_atom_site_label_1
_geom_bond_atom_site_label_2
_geom_bond_distance
_geom_bond_site_symmetry_2
_geom_bond_publ_flag
Fe02 C5_2 2.035(2) . ?
Fe02 C4_3 2.036(2) . ?
Fe02 C3_3 2.041(2) . ?
Fe02 C4_2 2.044(2) . ?
Fe02 C5_3 2.046(2) . ?
Fe02 C2_3 2.053(2) . ?
Fe02 C3_2 2.058(2) . ?
Fe02 C1_3 2.071(2) . ?
Fe02 C2_2 2.071(2) . ?
Fe02 C1_2 2.078(2) . ?
N1_1 B1_1 1.415(3) . ?
N1_1 C1_4 1.416(3) . ?
N1_1 H1_1 0.8800 . ?
B1_1 C1_2 1.562(3) . ?
B1_1 C1_5 1.587(3) . ?
C1_2 C2_2 1.436(3) . ?
C1_2 C5_2 1.447(3) . ?
C2_2 C3_2 1.416(3) . ?
C2_2 H2_2 1.0000 . ?
C3_2 C4_2 1.418(3) . ?
C3_2 H3_2 1.0000 . ?
C4_2 C5_2 1.426(3) . ?
C4_2 H4_2 1.0000 . ?
C5_2 H5_2 1.0000 . ?
C1_3 C5_3 1.431(3) . ?
C1_3 C2_3 1.434(3) . ?
C1_3 C6_3 1.505(3) . ?
C2_3 C3_3 1.432(3) . ?
C2_3 C7_3 1.501(3) . ?
C3_3 C4_3 1.439(3) . ?
C3_3 C8_3 1.498(3) . ?
C4_3 C5_3 1.429(3) . ?
C4_3 C9_3 1.500(3) . ?
C5_3 C10_3 1.502(3) . ?
C6_3 H6A_3 0.9800 . ?
C6_3 H6B_3 0.9800 . ?
C6_3 H6C_3 0.9800 . ?
C7_3 H7A_3 0.9800 . ?
C7_3 H7B_3 0.9800 . ?
C7_3 H7C_3 0.9800 . ?
C8_3 H8A_3 0.9800 . ?
C8_3 H8B_3 0.9800 . ?
C8_3 H8C_3 0.9800 . ?
C9_3 H9A_3 0.9800 . ?
C9_3 H9B_3 0.9800 . ?
C9_3 H9C_3 0.9800 . ?
C10_3 H10A_3 0.9800 . ?
C10_3 H10B_3 0.9800 . ?
C10_3 H10C_3 0.9800 . ?
C1_4 C6_4 1.391(3) . ?
C1_4 C2_4 1.392(3) . ?
C2_4 C3_4 1.389(3) . ?
C2_4 H2_4 0.9500 . ?
C3_4 C4_4 1.380(3) . ?
C3_4 H3_4 0.9500 . ?
Br1_4 C4_4 1.900(2) . ?
C4_4 C5_4 1.373(3) . ?
C5_4 C6_4 1.391(3) . ?
C5_4 H5_4 0.9500 . ?
C6_4 H6_4 0.9500 . ?
C1_5 C6_5 1.403(3) . ?
C1_5 C2_5 1.412(3) . ?
C2_5 C3_5 1.393(3) . ?
C2_5 C7_5 1.517(3) . ?
C3_5 C4_5 1.376(4) . ?
C3_5 H3_5 0.9500 . ?
C4_5 C5_5 1.393(4) . ?
C4_5 C10_5 1.528(3) . ?
C5_5 C6_5 1.401(3) . ?
C5_5 H5_5 0.9500 . ?
C6_5 C13_5 1.523(3) . ?
C7_5 C8_5 1.521(4) . ?
C7_5 C9_5 1.528(4) . ?
C7_5 H7_5 1.0000 . ?
C8_5 H8A_5 0.9800 . ?
C8_5 H8B_5 0.9800 . ?
C8_5 H8C_5 0.9800 . ?
C9_5 H9A_5 0.9800 . ?
C9_5 H9B_5 0.9800 . ?
C9_5 H9C_5 0.9800 . ?
C10_5 C11_5 1.435(5) . ?
C10_5 C12_5 1.447(4) . ?
C10_5 H10_5 1.0000 . ?
C11_5 H11A_5 0.9800 . ?
C11_5 H11B_5 0.9800 . ?
C11_5 H11C_5 0.9800 . ?
C12_5 H12A_5 0.9800 . ?
C12_5 H12B_5 0.9800 . ?
C12_5 H12C_5 0.9800 . ?
C13_5 C14_5 1.527(4) . ?
C13_5 C15_5 1.538(3) . ?
C13_5 H13_5 1.0000 . ?
C14_5 H14A_5 0.9800 . ?
C14_5 H14B_5 0.9800 . ?
C14_5 H14C_5 0.9800 . ?
C15_5 H15A_5 0.9800 . ?
C15_5 H15B_5 0.9800 . ?
C15_5 H15C_5 0.9800 . ?

loop_
_geom_torsion_atom_site_label_1
_geom_torsion_atom_site_label_2
_geom_torsion_atom_site_label_3
_geom_torsion_atom_site_label_4
_geom_torsion
_geom_torsion_site_symmetry_1
_geom_torsion_site_symmetry_2
_geom_torsion_site_symmetry_3
_geom_torsion_site_symmetry_4
_geom_torsion_publ_flag
C1_4 N1_1 B1_1 C1_2 166.0(2) . . . . ?
C1_4 N1_1 B1_1 C1_5 -6.5(3) . . . . ?
N1_1 B1_1 C1_2 C2_2 152.7(2) . . . . ?
C1_5 B1_1 C1_2 C2_2 -35.1(3) . . . . ?
N1_1 B1_1 C1_2 C5_2 -32.1(3) . . . . ?
C1_5 B1_1 C1_2 C5_2 140.2(2) . . . . ?
N1_1 B1_1 C1_2 Fe02 56.6(3) . . . . ?
C1_5 B1_1 C1_2 Fe02 -131.21(18) . . . . ?
C5_2 C1_2 C2_2 C3_2 0.1(2) . . . . ?
B1_1 C1_2 C2_2 C3_2 176.1(2) . . . . ?
Fe02 C1_2 C2_2 C3_2 -58.32(14) . . . . ?
C5_2 C1_2 C2_2 Fe02 58.45(13) . . . . ?
B1_1 C1_2 C2_2 Fe02 -125.6(2) . . . . ?
C1_2 C2_2 C3_2 C4_2 -0.6(2) . . . . ?
Fe02 C2_2 C3_2 C4_2 -59.22(14) . . . . ?
C1_2 C2_2 C3_2 Fe02 58.64(14) . . . . ?
C2_2 C3_2 C4_2 C5_2 0.8(2) . . . . ?
Fe02 C3_2 C4_2 C5_2 -59.18(14) . . . . ?
C2_2 C3_2 C4_2 Fe02 59.97(14) . . . . ?
C3_2 C4_2 C5_2 C1_2 -0.7(2) . . . . ?
Fe02 C4_2 C5_2 C1_2 -60.58(14) . . . . ?
C3_2 C4_2 C5_2 Fe02 59.86(14) . . . . ?
C2_2 C1_2 C5_2 C4_2 0.4(2) . . . . ?
B1_1 C1_2 C5_2 C4_2 -175.86(18) . . . . ?
Fe02 C1_2 C5_2 C4_2 59.89(14) . . . . ?
C2_2 C1_2 C5_2 Fe02 -59.53(13) . . . . ?
B1_1 C1_2 C5_2 Fe02 124.25(19) . . . . ?
C5_3 C1_3 C2_3 C3_3 1.2(2) . . . . ?
C6_3 C1_3 C2_3 C3_3 -174.9(2) . . . . ?
Fe02 C1_3 C2_3 C3_3 58.95(14) . . . . ?
C5_3 C1_3 C2_3 C7_3 179.4(2) . . . . ?
C6_3 C1_3 C2_3 C7_3 3.4(3) . . . . ?
Fe02 C1_3 C2_3 C7_3 -122.8(2) . . . . ?
C5_3 C1_3 C2_3 Fe02 -57.78(14) . . . . ?
C6_3 C1_3 C2_3 Fe02 126.2(2) . . . . ?
C1_3 C2_3 C3_3 C4_3 -0.7(2) . . . . ?
C7_3 C2_3 C3_3 C4_3 -179.02(19) . . . . ?
Fe02 C2_3 C3_3 C4_3 59.02(14) . . . . ?
C1_3 C2_3 C3_3 C8_3 178.03(19) . . . . ?
C7_3 C2_3 C3_3 C8_3 -0.3(3) . . . . ?
Fe02 C2_3 C3_3 C8_3 -122.2(2) . . . . ?
C1_3 C2_3 C3_3 Fe02 -59.74(14) . . . . ?
C7_3 C2_3 C3_3 Fe02 122.0(2) . . . . ?
C2_3 C3_3 C4_3 C5_3 0.0(2) . . . . ?
C8_3 C3_3 C4_3 C5_3 -178.75(19) . . . . ?
Fe02 C3_3 C4_3 C5_3 59.52(14) . . . . ?
C2_3 C3_3 C4_3 C9_3 178.87(19) . . . . ?
C8_3 C3_3 C4_3 C9_3 0.1(3) . . . . ?
Fe02 C3_3 C4_3 C9_3 -121.6(2) . . . . ?
C2_3 C3_3 C4_3 Fe02 -59.53(14) . . . . ?
C8_3 C3_3 C4_3 Fe02 121.7(2) . . . . ?
C3_3 C4_3 C5_3 C1_3 0.7(2) . . . . ?
C9_3 C4_3 C5_3 C1_3 -178.17(19) . . . . ?
Fe02 C4_3 C5_3 C1_3 60.03(14) . . . . ?
C3_3 C4_3 C5_3 C10_3 178.31(19) . . . . ?
C9_3 C4_3 C5_3 C10_3 -0.6(3) . . . . ?
Fe02 C4_3 C5_3 C10_3 -122.4(2) . . . . ?
C3_3 C4_3 C5_3 Fe02 -59.29(13) . . . . ?
C9_3 C4_3 C5_3 Fe02 121.8(2) . . . . ?
C2_3 C1_3 C5_3 C4_3 -1.2(2) . . . . ?
C6_3 C1_3 C5_3 C4_3 174.91(19) . . . . ?
Fe02 C1_3 C5_3 C4_3 -59.13(14) . . . . ?
C2_3 C1_3 C5_3 C10_3 -178.7(2) . . . . ?
C6_3 C1_3 C5_3 C10_3 -2.6(3) . . . . ?
Fe02 C1_3 C5_3 C10_3 123.3(2) . . . . ?
C2_3 C1_3 C5_3 Fe02 57.95(14) . . . . ?
C6_3 C1_3 C5_3 Fe02 -126.0(2) . . . . ?
B1_1 N1_1 C1_4 C6_4 43.7(3) . . . . ?
B1_1 N1_1 C1_4 C2_4 -136.0(2) . . . . ?
C6_4 C1_4 C2_4 C3_4 0.0(3) . . . . ?
N1_1 C1_4 C2_4 C3_4 179.7(2) . . . . ?
C1_4 C2_4 C3_4 C4_4 -0.6(3) . . . . ?
C2_4 C3_4 C4_4 C5_4 0.8(3) . . . . ?
C2_4 C3_4 C4_4 Br1_4 179.89(17) . . . . ?
C3_4 C4_4 C5_4 C6_4 -0.4(3) . . . . ?
Br1_4 C4_4 C5_4 C6_4 -179.53(17) . . . . ?
C4_4 C5_4 C6_4 C1_4 -0.1(3) . . . . ?
C2_4 C1_4 C6_4 C5_4 0.4(3) . . . . ?
N1_1 C1_4 C6_4 C5_4 -179.4(2) . . . . ?
N1_1 B1_1 C1_5 C6_5 -108.8(2) . . . . ?
C1_2 B1_1 C1_5 C6_5 79.2(3) . . . . ?
N1_1 B1_1 C1_5 C2_5 70.6(3) . . . . ?
C1_2 B1_1 C1_5 C2_5 -101.3(2) . . . . ?
C6_5 C1_5 C2_5 C3_5 0.2(3) . . . . ?
B1_1 C1_5 C2_5 C3_5 -179.3(2) . . . . ?
C6_5 C1_5 C2_5 C7_5 -176.4(2) . . . . ?
B1_1 C1_5 C2_5 C7_5 4.1(3) . . . . ?
C1_5 C2_5 C3_5 C4_5 1.0(4) . . . . ?
C7_5 C2_5 C3_5 C4_5 177.8(2) . . . . ?
C2_5 C3_5 C4_5 C5_5 -0.8(4) . . . . ?
C2_5 C3_5 C4_5 C10_5 178.7(3) . . . . ?
C3_5 C4_5 C5_5 C6_5 -0.7(4) . . . . ?
C10_5 C4_5 C5_5 C6_5 179.8(3) . . . . ?
C4_5 C5_5 C6_5 C1_5 1.9(4) . . . . ?
C4_5 C5_5 C6_5 C13_5 -179.2(2) . . . . ?
C2_5 C1_5 C6_5 C5_5 -1.6(3) . . . . ?
B1_1 C1_5 C6_5 C5_5 177.8(2) . . . . ?
C2_5 C1_5 C6_5 C13_5 179.5(2) . . . . ?
B1_1 C1_5 C6_5 C13_5 -1.0(3) . . . . ?
C3_5 C2_5 C7_5 C8_5 -74.9(3) . . . . ?
C1_5 C2_5 C7_5 C8_5 101.7(3) . . . . ?
C3_5 C2_5 C7_5 C9_5 51.0(3) . . . . ?
C1_5 C2_5 C7_5 C9_5 -132.3(2) . . . . ?
C3_5 C4_5 C10_5 C11_5 -81.2(5) . . . . ?
C5_5 C4_5 C10_5 C11_5 98.3(4) . . . . ?
C3_5 C4_5 C10_5 C12_5 135.1(3) . . . . ?
C5_5 C4_5 C10_5 C12_5 -45.4(5) . . . . ?
C5_5 C6_5 C13_5 C14_5 -67.2(3) . . . . ?
C1_5 C6_5 C13_5 C14_5 111.6(2) . . . . ?
C5_5 C6_5 C13_5 C15_5 56.5(3) . . . . ?
C1_5 C6_5 C13_5 C15_5 -124.7(2) . . . . ?
